data_7018841
loop_
_publ_author_name
'Szczeszak, Agata'
'Grzyb, Tomasz'
'Lis, Stefan'
'Wiglusz, Rafal J.'

_publ_section_title
;
 Revision of structural properties of GdBO3 nanopowders doped with Eu3+
 ions through spectroscopic studies
;
_journal_issue 19
_journal_name_full 'Dalton Transactions'
_journal_page_first 5824
_journal_paper_doi 10.1039/c2dt12154a
_journal_volume 41
_journal_year 2012
_chemical_formula_moiety 'B Gd O3'
_chemical_formula_sum 'B Gd O3'
_chemical_formula_weight 216.0582
_chemical_name_common 'gadolinium orthoborate'
_space_group_IT_number 15
_symmetry_cell_setting monoclinic
_symmetry_Int_Tables_number 15
_symmetry_space_group_name_Hall '-C 2yc'
_symmetry_space_group_name_H-M 'C 1 2/c 1'
_audit_update_record
;
2012-01-28 # Formatted by publCIF
;
_cell_angle_alpha 90.000
_cell_angle_beta 113.07811
_cell_angle_gamma 90.000
_cell_formula_units_Z 12
_cell_length_a 11.495934
_cell_length_b 6.6452513
_cell_length_c 9.683433
_cell_measurement_temperature 293
_cell_volume 680.549
_diffrn_ambient_temperature 293
_diffrn_radiation_type 'Cu K\a'
_diffrn_radiation_wavelength 1.541874
_diffrn_reflns_number 484
_exptl_crystal_density_diffrn 6.326
_refine_ls_goodness_of_fit_all 0.02736129
_refine_ls_R_factor_all 0.025881954
_refine_ls_shift/su_max 0.002
_refine_ls_shift/su_mean 0.000
_refine_ls_wR_factor_all 0.032762956
_cod_data_source_file c2dt12154a.txt
_cod_data_source_block 1
_cod_original_cell_volume 680.5489
_cod_original_sg_symbol_H-M 'C 2/c'
_cod_database_code 7018841

loop_
_symmetry_equiv_pos_site_id
_symmetry_equiv_pos_as_xyz
1 x,y,z
2 -x,y,1/2-z
3 -x,-y,-z
4 x,-y,1/2+z
5 1/2+x,1/2+y,z
6 1/2-x,1/2+y,1/2-z
7 1/2-x,1/2-y,-z
8 1/2+x,1/2-y,1/2+z

loop_
_atom_site_label
_atom_site_type_symbol
_atom_site_fract_x
_atom_site_fract_y
_atom_site_fract_z
_atom_site_occupancy
_atom_site_Wyckoff_symbol
_atom_site_B_iso_or_equiv
Gd1 Gd 0.2500 0.2500 0.0000 1.000 4c 0.026060041
Gd2 Gd 0.084059134 0.252719 0.5000 1.000 8f 0.020141412
B1 B 0.11914503 0 0.2500 1.000 8f 0.45096636
B2 B 0.0000 0.68765514 0.2500 1.000 4e 0.06351655
O1 O 0.12536068 0 0.13470124 1.000 8f 0.2855935
O2 O 0.19323945 0.08984554 0.38142416 1.000 8f 0.006273088
O3 O 0.039566062 0.57043606 0.39338017 1.000 8f 0.024926513
O4 O 0.32924357 0.26716546 0.2500 1.000 8f 0.013622772
O5 O 0 0.1493625 0.2500 1.000 4e 0.35604486

loop_
_atom_type_symbol
_atom_type_oxidation_number
_atom_type_radius_bond
Gd +3 0.940
B +3 0.020
O -2 1.210
